data_7124087
loop_
_publ_author_name
'Li, Zhong'
'Zhang, Jing'
'Lin, Li-Dan'
'Liu, Jin-Hua'
'Li, Xin-Xiong'
'Zheng, Shou-Tian'

_publ_section_title
;
 Inorganic-Organic Hybrid High-dimensional Polyoxotantalates and Their
 Structural Transformations Triggered by Water
;
_journal_name_full 'Chemical Communications'
_journal_paper_doi 10.1039/C9CC05884B
_journal_year 2019
_chemical_formula_sum 'C24 H96 Cu7 N24 Na0 O54 Ta12'
_chemical_formula_weight 4201.42
_space_group_crystal_system monoclinic
_space_group_IT_number 14
_space_group_name_Hall '-P 2ybc'
_space_group_name_H-M_alt 'P 1 21/c 1'
_symmetry_space_group_name_Hall '-P 2ybc'
_symmetry_space_group_name_H-M 'P 1 21/c 1'
_atom_sites_solution_hydrogens difmap
_audit_creation_method SHELXL-2014
_audit_update_record
;
2019-07-11 deposited with the CCDC.    2019-08-30 downloaded from the CCDC.
;
_cell_angle_alpha 90
_cell_angle_beta 97.551(2)
_cell_angle_gamma 90
_cell_formula_units_Z 2
_cell_length_a 10.4000(12)
_cell_length_b 14.4623(17)
_cell_length_c 30.300(4)
_cell_measurement_reflns_used 2022
_cell_measurement_temperature 296(2)
_cell_measurement_theta_max 25.01
_cell_measurement_theta_min 2.47
_cell_volume 4517.8(10)
_computing_structure_refinement 'SHELXL-2014 (Sheldrick, 2014)'
_diffrn_ambient_temperature 296(2)
_diffrn_measured_fraction_theta_full 0.967
_diffrn_measured_fraction_theta_max 0.989
_diffrn_measurement_device_type 'CCD area detector'
_diffrn_measurement_method 'phi and omega scans'
_diffrn_radiation_type MoK\a
_diffrn_radiation_wavelength 0.71073
_diffrn_reflns_av_R_equivalents 0.0594
_diffrn_reflns_av_unetI/netI 0.0922
_diffrn_reflns_Laue_measured_fraction_full 0.967
_diffrn_reflns_Laue_measured_fraction_max 0.989
_diffrn_reflns_limit_h_max 12
_diffrn_reflns_limit_h_min -12
_diffrn_reflns_limit_k_max 17
_diffrn_reflns_limit_k_min -11
_diffrn_reflns_limit_l_max 35
_diffrn_reflns_limit_l_min -26
_diffrn_reflns_number 15327
_diffrn_reflns_point_group_measured_fraction_full 0.967
_diffrn_reflns_point_group_measured_fraction_max 0.989
_diffrn_reflns_theta_full 25.242
_diffrn_reflns_theta_max 25.052
_diffrn_reflns_theta_min 1.563
_exptl_absorpt_coefficient_mu 16.165
_exptl_absorpt_correction_T_max 0.7452
_exptl_absorpt_correction_T_min 0.4222
_exptl_absorpt_correction_type psi-scan
_exptl_crystal_colour violet
_exptl_crystal_density_diffrn 3.017
_exptl_crystal_description bar
_exptl_crystal_F_000 3646
_exptl_crystal_size_max 0.2
_exptl_crystal_size_mid 0.15
_exptl_crystal_size_min 0.10
_refine_diff_density_max 2.157
_refine_diff_density_min -2.218
_refine_diff_density_rms 0.340
_refine_ls_extinction_method none
_refine_ls_goodness_of_fit_ref 0.999
_refine_ls_hydrogen_treatment constr
_refine_ls_matrix_type full
_refine_ls_number_parameters 547
_refine_ls_number_reflns 7928
_refine_ls_number_restraints 66
_refine_ls_restrained_S_all 0.997
_refine_ls_R_factor_all 0.0995
_refine_ls_R_factor_gt 0.0520
_refine_ls_shift/su_max 0.001
_refine_ls_shift/su_mean 0.000
_refine_ls_structure_factor_coef Fsqd
_refine_ls_weighting_details 'w=1/[\s^2^(Fo^2^)+(0.0405P)^2^+35.1219P] where P=(Fo^2^+2Fc^2^)/3'
_refine_ls_weighting_scheme calc
_refine_ls_wR_factor_gt 0.0999
_refine_ls_wR_factor_ref 0.1171
_reflns_Friedel_coverage 0.000
_reflns_number_gt 5095
_reflns_number_total 7928
_reflns_threshold_expression 'I > 2\s(I)'
_cod_data_source_file c9cc05884b2.cif
_cod_data_source_block a
_cod_original_cell_volume 4517.8(9)
_cod_database_code 7124087
_shelx_space_group_comment
;
The symmetry employed for this shelxl refinement is uniquely defined
by the following loop, which should always be used as a source of
symmetry information in preference to the above space-group names.
They are only intended as comments.
;
_shelxl_version_number 2014-3

loop_
_space_group_symop_operation_xyz
'x, y, z'
'-x, y+1/2, -z+1/2'
'-x, -y, -z'
'x, -y-1/2, z-1/2'

loop_
_atom_site_label
_atom_site_type_symbol
_atom_site_fract_x
_atom_site_fract_y
_atom_site_fract_z
_atom_site_U_iso_or_equiv
_atom_site_adp_type
_atom_site_occupancy
_atom_site_site_symmetry_order
_atom_site_calc_flag
_atom_site_refinement_flags_posn
_atom_site_refinement_flags_adp
_atom_site_refinement_flags_occupancy
Ta1 Ta 0.02731(6) 0.61550(5) 0.44871(2) 0.01477(17) Uani 1 1 d . . .
Ta2 Ta -0.09707(6) 0.74113(5) 0.36165(2) 0.01589(18) Uani 1 1 d . . .
Ta3 Ta 0.22479(6) 0.73442(5) 0.39196(2) 0.01752(18) Uani 1 1 d . . .
Ta4 Ta -0.10819(6) 0.51345(5) 0.35053(2) 0.01491(18) Uani 1 1 d . . .
Ta5 Ta 0.09408(6) 0.63332(5) 0.29723(2) 0.01736(18) Uani 1 1 d . . .
Ta6 Ta 0.22294(6) 0.50615(5) 0.38311(2) 0.01630(18) Uani 1 1 d . . .
Cu1 Cu 0.5619(2) 0.61691(19) 0.37397(8) 0.0315(6) Uani 1 1 d . . .
Cu2 Cu 0.0203(2) 0.40452(19) 0.43174(8) 0.0367(6) Uani 1 1 d . . .
Cu3 Cu -0.0113(2) 0.88292(18) 0.25875(8) 0.0321(6) Uani 1 1 d . . .
Cu4 Cu 0.5000 1.0000 0.5000 0.0602(13) Uani 1 2 d S . P
C1 C 0.162(3) 0.986(2) 0.3216(11) 0.102(13) Uani 1 1 d . . .
H1A H 0.1821 1.0491 0.3303 0.123 Uiso 1 1 d R U .
H1B H 0.1837 0.9478 0.3474 0.123 Uiso 1 1 d R U .
C2 C -0.266(2) 0.831(2) 0.2238(10) 0.083(10) Uani 1 1 d . . .
H2A H -0.3316 0.7983 0.2370 0.100 Uiso 1 1 d R U .
H2B H -0.3075 0.8644 0.1987 0.100 Uiso 1 1 d R U .
C3 C 0.245(3) 0.955(2) 0.2862(8) 0.070(9) Uani 1 1 d . . .
H3A H 0.3305 0.9393 0.2997 0.083 Uiso 1 1 d R U .
H3B H 0.2517 1.0062 0.2662 0.083 Uiso 1 1 d R U .
C4 C -0.180(2) 0.7656(17) 0.2078(8) 0.052(6) Uani 1 1 d . U .
H4A H -0.2160 0.7456 0.1785 0.062 Uiso 1 1 d R U .
H4B H -0.1760 0.7126 0.2270 0.062 Uiso 1 1 d R U .
C5 C 0.511(3) 0.679(2) 0.2872(11) 0.095(10) Uani 1 1 d . U .
H5A H 0.4283 0.6985 0.2727 0.114 Uiso 1 1 d R U .
H5B H 0.5754 0.7065 0.2714 0.114 Uiso 1 1 d R U .
C6 C -0.062(3) 0.2141(18) 0.4247(9) 0.067(8) Uani 1 1 d . . .
H6A H -0.0596 0.2007 0.4558 0.081 Uiso 1 1 d R U .
H6B H -0.1135 0.1678 0.4079 0.081 Uiso 1 1 d R U .
C7 C 0.512(4) 0.587(3) 0.2813(12) 0.109(12) Uani 1 1 d . U .
H7A H 0.5884 0.5747 0.2677 0.130 Uiso 1 1 d R U .
H7B H 0.4386 0.5693 0.2606 0.130 Uiso 1 1 d R U .
C8 C 0.069(3) 0.2144(14) 0.4125(8) 0.053(7) Uani 1 1 d . . .
H8A H 0.0650 0.2214 0.3808 0.064 Uiso 1 1 d R U .
H8B H 0.1109 0.1566 0.4207 0.064 Uiso 1 1 d R U .
C9 C 0.603(3) 0.644(2) 0.4664(11) 0.093(11) Uani 1 1 d . U .
H9A H 0.6752 0.6669 0.4862 0.111 Uiso 1 1 d R U .
H9B H 0.5260 0.6550 0.4801 0.111 Uiso 1 1 d R U .
C10 C 0.620(4) 0.548(3) 0.4625(10) 0.108(13) Uani 1 1 d . . .
H10A H 0.5577 0.5178 0.4786 0.130 Uiso 1 1 d R U .
H10B H 0.7044 0.5313 0.4767 0.130 Uiso 1 1 d R U .
C11 C 0.363(3) 1.084(3) 0.4208(13) 0.102(12) Uani 1 1 d . . .
H11A H 0.2877 1.0451 0.4176 0.122 Uiso 1 1 d R U .
H11B H 0.3428 1.1390 0.4033 0.122 Uiso 1 1 d R U .
C12 C 0.478(2) 1.032(2) 0.4042(11) 0.088(11) Uani 1 1 d . . .
H12A H 0.5467 1.0750 0.4017 0.106 Uiso 1 1 d R U .
H12B H 0.4515 1.0055 0.3754 0.106 Uiso 1 1 d R U .
N1 N 0.0308(17) 0.9770(13) 0.3074(5) 0.045(5) Uani 1 1 d . . .
H1C H -0.0109 0.9612 0.3305 0.054 Uiso 1 1 d R U .
H1D H 0.0005 1.0324 0.2974 0.054 Uiso 1 1 d R U .
N2 N -0.0529(15) 0.7990(13) 0.2069(5) 0.038(5) Uani 1 1 d . . .
H2C H 0.0033 0.7514 0.2085 0.046 Uiso 1 1 d R U .
H2D H -0.0484 0.8300 0.1813 0.046 Uiso 1 1 d R U .
N3 N -0.2050(15) 0.8955(13) 0.2551(6) 0.042(5) Uani 1 1 d . . .
H3C H -0.2282 0.9536 0.2469 0.051 Uiso 1 1 d R U .
H3D H -0.2296 0.8847 0.2820 0.051 Uiso 1 1 d R U .
N4 N 0.1806(14) 0.8754(11) 0.2610(5) 0.032(4) Uani 1 1 d . . .
H4C H 0.2018 0.8753 0.2332 0.038 Uiso 1 1 d R U .
H4D H 0.2095 0.8225 0.2745 0.038 Uiso 1 1 d R U .
N5 N 0.5937(16) 0.6953(13) 0.4267(6) 0.043(5) Uani 1 1 d . . .
H5C H 0.5286 0.7364 0.4262 0.052 Uiso 1 1 d R U .
H5D H 0.6677 0.7270 0.4258 0.052 Uiso 1 1 d R U .
N6 N 0.5189(16) 0.5364(14) 0.3208(6) 0.050(5) Uani 1 1 d . . .
H6C H 0.4413 0.5093 0.3215 0.060 Uiso 1 1 d R U .
H6D H 0.5792 0.4918 0.3205 0.060 Uiso 1 1 d R U .
N7 N 0.6027(14) 0.5123(12) 0.4170(6) 0.039(5) Uani 1 1 d . . .
H7C H 0.6761 0.4838 0.4117 0.047 Uiso 1 1 d R U .
H7D H 0.5378 0.4707 0.4136 0.047 Uiso 1 1 d R U .
N8 N 0.1444(14) 0.2919(11) 0.4352(5) 0.027(4) Uani 1 1 d . . .
H8C H 0.1717 0.2773 0.4638 0.033 Uiso 1 1 d R U .
H8D H 0.2140 0.3045 0.4215 0.033 Uiso 1 1 d R U .
N9 N -0.1186(14) 0.3067(11) 0.4145(5) 0.029(4) Uani 1 1 d . . .
H9C H -0.1476 0.3110 0.3853 0.035 Uiso 1 1 d R U .
H9D H -0.1859 0.3161 0.4299 0.035 Uiso 1 1 d R U .
N10 N 0.5241(17) 0.7242(13) 0.3323(6) 0.043(5) Uani 1 1 d . U .
H10C H 0.5904 0.7647 0.3356 0.052 Uiso 1 1 d R U .
H10D H 0.4514 0.7537 0.3375 0.052 Uiso 1 1 d R U .
N11 N 0.400(2) 1.1089(15) 0.4692(9) 0.087(8) Uani 1 1 d . . .
H11C H 0.4499 1.1597 0.4714 0.104 Uiso 1 1 d R U .
H11D H 0.3283 1.1209 0.4822 0.104 Uiso 1 1 d R U .
N12 N 0.526(2) 0.9567(14) 0.4384(7) 0.070(7) Uani 1 1 d . . .
H12C H 0.4814 0.9043 0.4316 0.084 Uiso 1 1 d R U .
H12D H 0.6110 0.9451 0.4374 0.084 Uiso 1 1 d R U .
O1 O -0.0969(10) 0.5130(8) 0.4198(3) 0.014(3) Uani 1 1 d . . .
O1W O 0.2677(19) 0.6161(15) 0.1774(7) 0.090(6) Uani 1 1 d . U .
O2 O 0.0513(9) 0.4284(7) 0.3694(3) 0.009(2) Uani 1 1 d . U .
O2W O 0.4957(18) 0.2750(12) 0.4036(7) 0.084(7) Uani 1 1 d . . .
O3 O 0.0655(11) 0.8105(8) 0.3820(4) 0.021(3) Uani 1 1 d . . .
O3W O -0.196(2) 0.9972(12) 0.3942(6) 0.077(6) Uani 1 1 d . . .
O4 O 0.2122(10) 0.5317(9) 0.3202(4) 0.023(3) Uani 1 1 d . . .
O4W O -0.3984(14) 0.2799(13) 0.3257(6) 0.074(6) Uani 1 1 d . . .
O5 O 0.3232(9) 0.6151(8) 0.3980(4) 0.018(3) Uani 1 1 d . . .
O5W O -0.1734(16) 0.8370(11) 0.4809(5) 0.059(5) Uani 1 1 d . . .
O6 O 0.2222(11) 0.7224(8) 0.3276(4) 0.019(3) Uani 1 1 d . . .
O7 O -0.0993(10) 0.7075(7) 0.4266(4) 0.015(3) Uani 1 1 d . . .
O8 O -0.0386(11) 0.7276(8) 0.3039(4) 0.019(3) Uani 1 1 d . . .
O9 O 0.1521(10) 0.5076(8) 0.4429(3) 0.014(2) Uani 1 1 d . U .
O9W O 0.6725(19) 0.2498(17) 0.4772(7) 0.103(8) Uani 1 1 d . . .
O10 O -0.2057(10) 0.6249(8) 0.3499(4) 0.019(3) Uani 1 1 d . . .
O10W O 0.050(2) 0.9500(16) 0.4416(8) 0.115(9) Uani 1 1 d . . .
O11 O 0.1684(10) 0.7005(8) 0.4511(4) 0.018(3) Uani 1 1 d . . .
O12 O -0.0432(10) 0.5367(8) 0.2960(4) 0.017(3) Uani 1 1 d . U .
O13 O -0.2175(11) 0.8309(8) 0.3524(4) 0.028(3) Uani 1 1 d . . .
O14 O 0.0587(10) 0.6204(8) 0.3740(4) 0.016(2) Uani 1 1 d . . .
O15 O 0.0014(10) 0.6084(8) 0.5055(4) 0.023(3) Uani 1 1 d . U .
O16 O 0.1151(11) 0.6420(10) 0.2401(4) 0.032(3) Uani 1 1 d . . .
O17 O 0.3382(11) 0.4128(9) 0.3911(4) 0.025(3) Uani 1 1 d . . .
O18 O 0.3510(11) 0.8163(9) 0.4067(4) 0.030(3) Uani 1 1 d . . .
O19 O -0.2294(10) 0.4270(9) 0.3361(4) 0.026(3) Uani 1 1 d . . .
O6W O 0.747(3) 0.066(2) 0.4907(10) 0.163(11) Uani 1 1 d . U .

loop_
_atom_site_aniso_label
_atom_site_aniso_U_11
_atom_site_aniso_U_22
_atom_site_aniso_U_33
_atom_site_aniso_U_23
_atom_site_aniso_U_13
_atom_site_aniso_U_12
Ta1 0.0196(3) 0.0159(4) 0.0090(4) -0.0007(3) 0.0025(3) -0.0012(3)
Ta2 0.0164(4) 0.0165(4) 0.0148(4) 0.0017(3) 0.0019(3) 0.0023(3)
Ta3 0.0158(3) 0.0181(4) 0.0186(4) 0.0006(3) 0.0017(3) -0.0048(3)
Ta4 0.0139(3) 0.0176(4) 0.0130(4) -0.0016(3) 0.0009(3) -0.0021(3)
Ta5 0.0209(3) 0.0203(4) 0.0117(4) 0.0017(3) 0.0052(3) -0.0001(3)
Ta6 0.0130(3) 0.0190(4) 0.0168(4) 0.0011(3) 0.0019(3) 0.0015(3)
Cu1 0.0307(11) 0.0381(15) 0.0250(13) 0.0008(12) 0.0011(10) 0.0007(12)
Cu2 0.0413(14) 0.0433(17) 0.0258(14) 0.0029(13) 0.0058(11) 0.0004(13)
Cu3 0.0296(12) 0.0400(16) 0.0250(13) 0.0023(12) -0.0028(10) -0.0028(12)
Cu4 0.050(2) 0.047(3) 0.080(3) -0.017(3) -0.006(2) 0.004(2)
C1 0.11(3) 0.08(3) 0.10(3) -0.03(2) -0.04(2) -0.03(2)
C2 0.045(15) 0.12(3) 0.08(2) -0.01(2) -0.003(15) -0.054(18)
C3 0.073(18) 0.10(2) 0.034(15) -0.012(16) -0.008(14) -0.040(17)
C4 0.053(9) 0.043(10) 0.056(10) -0.007(8) -0.004(8) -0.012(8)
C5 0.095(13) 0.100(13) 0.089(13) 0.013(9) 0.013(9) -0.025(9)
C6 0.09(2) 0.049(18) 0.056(18) 0.020(14) -0.010(16) -0.020(16)
C7 0.112(14) 0.114(15) 0.100(14) -0.006(10) 0.014(9) 0.019(10)
C8 0.09(2) 0.014(12) 0.049(16) 0.003(11) -0.005(15) 0.015(13)
C9 0.101(13) 0.093(13) 0.084(13) -0.004(9) 0.010(9) 0.005(9)
C10 0.14(3) 0.12(3) 0.06(2) 0.05(2) 0.00(2) -0.01(3)
C11 0.058(18) 0.12(3) 0.13(3) -0.03(3) 0.02(2) 0.01(2)
C12 0.034(14) 0.09(3) 0.14(3) -0.02(2) 0.012(17) 0.003(15)
N1 0.058(12) 0.056(14) 0.018(10) 0.000(9) -0.001(9) -0.006(10)
N2 0.033(9) 0.058(13) 0.023(10) 0.009(9) -0.002(8) -0.012(9)
N3 0.046(10) 0.051(13) 0.029(10) 0.022(9) 0.001(8) -0.010(9)
N4 0.040(9) 0.020(9) 0.033(10) 0.001(8) -0.005(8) -0.004(8)
N5 0.028(9) 0.057(14) 0.041(12) 0.001(10) -0.012(8) -0.003(9)
N6 0.026(9) 0.066(15) 0.057(13) -0.018(11) 0.009(9) -0.006(9)
N7 0.014(8) 0.045(12) 0.059(13) -0.002(10) 0.011(8) 0.000(8)
N8 0.032(9) 0.032(10) 0.016(9) 0.002(7) -0.001(7) 0.014(8)
N9 0.028(8) 0.029(10) 0.028(10) -0.004(8) -0.007(7) -0.009(8)
N10 0.043(5) 0.043(5) 0.043(5) 0.002(2) 0.006(2) 0.000(2)
N11 0.077(16) 0.038(14) 0.14(3) -0.014(16) 0.009(17) 0.013(13)
N12 0.094(17) 0.040(14) 0.077(17) -0.023(12) 0.014(14) 0.001(13)
O1 0.018(5) 0.015(7) 0.009(6) -0.008(5) 0.004(5) -0.005(5)
O1W 0.095(7) 0.089(8) 0.089(8) -0.005(5) 0.020(5) -0.004(5)
O2 0.010(4) 0.012(5) 0.008(5) -0.005(4) 0.007(4) -0.005(4)
O2W 0.082(13) 0.048(12) 0.115(18) 0.006(11) -0.019(12) 0.020(11)
O3 0.030(6) 0.015(7) 0.018(7) 0.001(5) 0.005(5) 0.000(6)
O3W 0.119(16) 0.029(10) 0.081(14) -0.014(9) 0.009(12) 0.004(11)
O4 0.021(6) 0.029(8) 0.019(7) -0.002(6) 0.005(5) 0.006(6)
O4W 0.041(9) 0.075(14) 0.102(15) -0.047(11) -0.001(10) -0.007(9)
O5 0.009(5) 0.024(7) 0.022(7) 0.004(6) -0.001(5) 0.000(5)
O5W 0.076(11) 0.051(11) 0.053(11) -0.003(9) 0.023(9) 0.027(9)
O6 0.031(7) 0.008(6) 0.021(7) 0.000(5) 0.011(6) -0.008(5)
O7 0.016(6) 0.012(6) 0.015(6) -0.006(5) 0.002(5) -0.006(5)
O8 0.030(6) 0.018(7) 0.013(6) 0.001(5) 0.011(5) -0.011(6)
O9 0.016(4) 0.020(5) 0.005(4) 0.008(4) 0.000(4) -0.001(4)
O9W 0.090(15) 0.15(2) 0.066(14) -0.021(14) -0.025(12) -0.017(15)
O10 0.018(6) 0.018(7) 0.021(7) -0.001(6) -0.001(5) 0.003(5)
O10W 0.093(15) 0.095(18) 0.16(2) -0.075(16) 0.020(15) 0.014(14)
O11 0.023(6) 0.025(7) 0.006(6) 0.002(5) -0.005(5) -0.002(5)
O12 0.022(5) 0.020(6) 0.010(5) 0.008(5) 0.000(4) 0.006(5)
O13 0.036(7) 0.013(7) 0.035(8) -0.008(6) 0.008(6) 0.014(6)
O14 0.016(5) 0.014(6) 0.016(6) -0.005(5) -0.002(4) -0.003(5)
O15 0.024(3) 0.023(3) 0.022(3) 0.000(2) 0.0047(19) 0.0008(19)
O16 0.034(7) 0.045(9) 0.019(7) 0.006(7) 0.012(6) -0.006(7)
O17 0.027(6) 0.024(7) 0.024(7) -0.006(6) 0.003(6) 0.010(6)
O18 0.019(6) 0.030(8) 0.038(9) 0.004(7) 0.001(6) -0.012(6)
O19 0.017(6) 0.034(8) 0.025(7) 0.000(6) 0.002(5) -0.005(6)
O6W 0.163(11) 0.163(11) 0.163(11) 0.0002(10) 0.0212(17) -0.0003(10)

loop_
_atom_type_symbol
_atom_type_description
_atom_type_scat_dispersion_real
_atom_type_scat_dispersion_imag
_atom_type_scat_source
O O 0.0106 0.0060 'International Tables Vol C Tables 4.2.6.8 and 6.1.1.4'
Cu Cu 0.3201 1.2651 'International Tables Vol C Tables 4.2.6.8 and 6.1.1.4'
Ta Ta -0.7052 6.5227 'International Tables Vol C Tables 4.2.6.8 and 6.1.1.4'
Na Na 0.0362 0.0249 'International Tables Vol C Tables 4.2.6.8 and 6.1.1.4'
C C 0.0033 0.0016 'International Tables Vol C Tables 4.2.6.8 and 6.1.1.4'
N N 0.0061 0.0033 'International Tables Vol C Tables 4.2.6.8 and 6.1.1.4'
H H 0.0000 0.0000 'International Tables Vol C Tables 4.2.6.8 and 6.1.1.4'

loop_
_geom_angle_atom_site_label_1
_geom_angle_atom_site_label_2
_geom_angle_atom_site_label_3
_geom_angle
_geom_angle_site_symmetry_1
_geom_angle_site_symmetry_3
O15 Ta1 O11 102.3(5) . .
O15 Ta1 O7 101.1(5) . .
O11 Ta1 O7 93.2(5) . .
O15 Ta1 O9 102.6(5) . .
O11 Ta1 O9 90.1(5) . .
O7 Ta1 O9 154.8(4) . .
O15 Ta1 O1 101.6(5) . .
O11 Ta1 O1 155.0(4) . .
O7 Ta1 O1 89.3(4) . .
O9 Ta1 O1 77.7(4) . .
O15 Ta1 O14 178.3(5) . .
O11 Ta1 O14 79.2(4) . .
O7 Ta1 O14 79.5(4) . .
O9 Ta1 O14 76.6(4) . .
O1 Ta1 O14 76.8(4) . .
O15 Ta1 Cu2 95.8(4) . .
O11 Ta1 Cu2 130.0(4) . .
O7 Ta1 Cu2 128.5(3) . .
O9 Ta1 Cu2 40.3(3) . .
O1 Ta1 Cu2 39.5(3) . .
O14 Ta1 Cu2 82.6(3) . .
O15 Ta1 Ta2 135.0(4) . .
O11 Ta1 Ta2 84.0(3) . .
O7 Ta1 Ta2 33.9(3) . .
O9 Ta1 Ta2 122.2(3) . .
O1 Ta1 Ta2 84.3(3) . .
O14 Ta1 Ta2 45.7(3) . .
Cu2 Ta1 Ta2 114.16(5) . .
O15 Ta1 Ta3 135.4(4) . .
O11 Ta1 Ta3 33.2(3) . .
O7 Ta1 Ta3 84.5(3) . .
O9 Ta1 Ta3 84.7(3) . .
O1 Ta1 Ta3 122.8(3) . .
O14 Ta1 Ta3 46.1(3) . .
Cu2 Ta1 Ta3 115.27(5) . .
Ta2 Ta1 Ta3 60.60(2) . .
O13 Ta2 O8 103.1(5) . .
O13 Ta2 O3 103.3(5) . .
O8 Ta2 O3 88.6(5) . .
O13 Ta2 O7 103.2(5) . .
O8 Ta2 O7 153.7(5) . .
O3 Ta2 O7 86.4(4) . .
O13 Ta2 O10 102.1(5) . .
O8 Ta2 O10 89.5(5) . .
O3 Ta2 O10 154.3(4) . .
O7 Ta2 O10 83.9(4) . .
O13 Ta2 O14 178.9(5) . .
O8 Ta2 O14 77.3(4) . .
O3 Ta2 O14 77.8(4) . .
O7 Ta2 O14 76.4(4) . .
O10 Ta2 O14 76.8(4) . .
O13 Ta2 Ta4 133.4(4) . .
O8 Ta2 Ta4 79.5(3) . .
O3 Ta2 Ta4 123.3(3) . .
O7 Ta2 Ta4 81.7(3) . .
O10 Ta2 Ta4 31.5(3) . .
O14 Ta2 Ta4 45.5(3) . .
O13 Ta2 Ta1 135.1(4) . .
O8 Ta2 Ta1 121.8(3) . .
O3 Ta2 Ta1 78.7(3) . .
O7 Ta2 Ta1 32.0(3) . .
O10 Ta2 Ta1 80.6(3) . .
O14 Ta2 Ta1 44.5(3) . .
Ta4 Ta2 Ta1 62.71(2) . .
O13 Ta2 Ta5 134.3(4) . .
O8 Ta2 Ta5 31.3(3) . .
O3 Ta2 Ta5 82.5(3) . .
O7 Ta2 Ta5 122.4(3) . .
O10 Ta2 Ta5 82.6(3) . .
O14 Ta2 Ta5 46.0(3) . .
Ta4 Ta2 Ta5 59.54(2) . .
Ta1 Ta2 Ta5 90.53(3) . .
O13 Ta2 Ta3 135.4(4) . .
O8 Ta2 Ta3 79.9(3) . .
O3 Ta2 Ta3 32.2(3) . .
O7 Ta2 Ta3 82.3(3) . .
O10 Ta2 Ta3 122.4(3) . .
O14 Ta2 Ta3 45.6(3) . .
Ta4 Ta2 Ta3 91.11(2) . .
Ta1 Ta2 Ta3 59.76(2) . .
Ta5 Ta2 Ta3 59.91(2) . .
O18 Ta3 O6 102.9(5) . .
O18 Ta3 O3 104.1(5) . .
O6 Ta3 O3 89.8(5) . .
O18 Ta3 O5 101.5(5) . .
O6 Ta3 O5 87.4(5) . .
O3 Ta3 O5 154.3(5) . .
O18 Ta3 O11 103.2(5) . .
O6 Ta3 O11 153.7(4) . .
O3 Ta3 O11 86.3(5) . .
O5 Ta3 O11 85.0(5) . .
O18 Ta3 O14 178.0(5) . .
O6 Ta3 O14 78.3(4) . .
O3 Ta3 O14 77.5(4) . .
O5 Ta3 O14 76.9(4) . .
O11 Ta3 O14 75.5(4) . .
O18 Ta3 Ta6 132.8(4) . .
O6 Ta3 Ta6 80.3(3) . .
O3 Ta3 Ta6 123.1(3) . .
O5 Ta3 Ta6 31.3(3) . .
O11 Ta3 Ta6 80.2(3) . .
O14 Ta3 Ta6 45.6(3) . .
O18 Ta3 Ta1 134.3(4) . .
O6 Ta3 Ta1 122.8(3) . .
O3 Ta3 Ta1 78.7(3) . .
O5 Ta3 Ta1 81.4(3) . .
O11 Ta3 Ta1 31.1(3) . .
O14 Ta3 Ta1 44.5(3) . .
Ta6 Ta3 Ta1 61.90(2) . .
O18 Ta3 Ta5 135.2(4) . .
O6 Ta3 Ta5 32.3(3) . .
O3 Ta3 Ta5 82.8(3) . .
O5 Ta3 Ta5 81.2(3) . .
O11 Ta3 Ta5 121.5(3) . .
O14 Ta3 Ta5 46.0(3) . .
Ta6 Ta3 Ta5 59.85(2) . .
Ta1 Ta3 Ta5 90.50(3) . .
O18 Ta3 Ta2 136.5(4) . .
O6 Ta3 Ta2 81.2(3) . .
O3 Ta3 Ta2 32.5(3) . .
O5 Ta3 Ta2 122.0(3) . .
O11 Ta3 Ta2 81.6(3) . .
O14 Ta3 Ta2 45.1(3) . .
Ta6 Ta3 Ta2 90.67(2) . .
Ta1 Ta3 Ta2 59.64(2) . .
Ta5 Ta3 Ta2 59.97(2) . .
O19 Ta4 O12 103.4(5) . .
O19 Ta4 O10 103.4(5) . .
O12 Ta4 O10 95.3(5) . .
O19 Ta4 O2 99.5(5) . .
O12 Ta4 O2 88.9(4) . .
O10 Ta4 O2 155.1(4) . .
O19 Ta4 O1 100.9(5) . .
O12 Ta4 O1 153.9(4) . .
O10 Ta4 O1 88.4(4) . .
O2 Ta4 O1 77.6(4) . .
O19 Ta4 O14 175.7(5) . .
O12 Ta4 O14 79.3(4) . .
O10 Ta4 O14 79.5(4) . .
O2 Ta4 O14 77.1(4) . .
O1 Ta4 O14 76.0(4) . .
O19 Ta4 Cu2 93.2(4) . .
O12 Ta4 Cu2 128.4(3) . .
O10 Ta4 Cu2 128.1(3) . .
O2 Ta4 Cu2 39.8(3) . .
O1 Ta4 Cu2 39.9(3) . .
O14 Ta4 Cu2 82.5(3) . .
O19 Ta4 Ta5 136.0(4) . .
O12 Ta4 Ta5 32.7(3) . .
O10 Ta4 Ta5 85.6(3) . .
O2 Ta4 Ta5 84.8(3) . .
O1 Ta4 Ta5 122.5(3) . .
O14 Ta4 Ta5 46.7(3) . .
Cu2 Ta4 Ta5 114.96(5) . .
O19 Ta4 Ta2 137.3(4) . .
O12 Ta4 Ta2 84.3(3) . .
O10 Ta4 Ta2 33.9(3) . .
O2 Ta4 Ta2 122.9(3) . .
O1 Ta4 Ta2 84.5(3) . .
O14 Ta4 Ta2 45.9(3) . .
Cu2 Ta4 Ta2 114.98(6) . .
Ta5 Ta4 Ta2 60.81(2) . .
O16 Ta5 O8 103.2(5) . .
O16 Ta5 O4 104.2(5) . .
O8 Ta5 O4 152.6(5) . .
O16 Ta5 O6 104.1(5) . .
O8 Ta5 O6 86.6(4) . .
O4 Ta5 O6 88.3(5) . .
O16 Ta5 O12 102.2(5) . .
O8 Ta5 O12 88.7(4) . .
O4 Ta5 O12 84.0(4) . .
O6 Ta5 O12 153.6(4) . .
O16 Ta5 O14 178.2(5) . .
O8 Ta5 O14 75.9(4) . .
O4 Ta5 O14 76.7(4) . .
O6 Ta5 O14 77.4(4) . .
O12 Ta5 O14 76.3(4) . .
O16 Ta5 Ta4 132.9(4) . .
O8 Ta5 Ta4 79.3(3) . .
O4 Ta5 Ta4 81.1(3) . .
O6 Ta5 Ta4 122.9(3) . .
O12 Ta5 Ta4 30.9(3) . .
O14 Ta5 Ta4 45.6(3) . .
O16 Ta5 Ta6 135.5(4) . .
O8 Ta5 Ta6 121.3(3) . .
O4 Ta5 Ta6 31.4(3) . .
O6 Ta5 Ta6 79.6(3) . .
O12 Ta5 Ta6 80.8(3) . .
O14 Ta5 Ta6 45.4(3) . .
Ta4 Ta5 Ta6 62.88(2) . .
O16 Ta5 Ta3 135.8(4) . .
O8 Ta5 Ta3 79.7(3) . .
O4 Ta5 Ta3 81.9(3) . .
O6 Ta5 Ta3 31.6(3) . .
O12 Ta5 Ta3 122.0(3) . .
O14 Ta5 Ta3 45.8(3) . .
Ta4 Ta5 Ta3 91.31(3) . .
Ta6 Ta5 Ta3 59.56(2) . .
O16 Ta5 Ta2 133.9(4) . .
O8 Ta5 Ta2 30.7(3) . .
O4 Ta5 Ta2 121.9(3) . .
O6 Ta5 Ta2 80.9(3) . .
O12 Ta5 Ta2 81.8(3) . .
O14 Ta5 Ta2 45.2(3) . .
Ta4 Ta5 Ta2 59.66(2) . .
Ta6 Ta5 Ta2 90.59(3) . .
Ta3 Ta5 Ta2 60.13(2) . .
O17 Ta6 O5 104.7(5) . .
O17 Ta6 O4 103.1(5) . .
O5 Ta6 O4 92.0(5) . .
O17 Ta6 O9 101.6(5) . .
O5 Ta6 O9 91.8(5) . .
O4 Ta6 O9 153.2(4) . .
O17 Ta6 O2 99.1(5) . .
O5 Ta6 O2 155.5(4) . .
O4 Ta6 O2 88.3(4) . .
O9 Ta6 O2 77.6(4) . .
O17 Ta6 O14 175.4(5) . .
O5 Ta6 O14 79.3(4) . .
O4 Ta6 O14 78.7(4) . .
O9 Ta6 O14 75.9(4) . .
O2 Ta6 O14 76.7(4) . .
O17 Ta6 Cu2 93.6(4) . .
O5 Ta6 Cu2 131.5(3) . .
O4 Ta6 Cu2 127.3(3) . .
O9 Ta6 Cu2 40.2(3) . .
O2 Ta6 Cu2 39.4(3) . .
O14 Ta6 Cu2 82.0(3) . .
O17 Ta6 Ta3 137.7(4) . .
O5 Ta6 Ta3 33.0(3) . .
O4 Ta6 Ta3 83.6(4) . .
O9 Ta6 Ta3 85.2(3) . .
O2 Ta6 Ta3 123.0(3) . .
O14 Ta6 Ta3 46.4(3) . .
Cu2 Ta6 Ta3 115.57(6) . .
O17 Ta6 Ta5 135.5(4) . .
O5 Ta6 Ta5 83.1(3) . .
O4 Ta6 Ta5 32.4(3) . .
O9 Ta6 Ta5 122.2(3) . .
O2 Ta6 Ta5 84.1(3) . .
O14 Ta6 Ta5 46.5(3) . .
Cu2 Ta6 Ta5 113.94(5) . .
Ta3 Ta6 Ta5 60.59(2) . .
N5 Cu1 N6 176.7(7) . .
N5 Cu1 N10 93.7(8) . .
N6 Cu1 N10 86.5(8) . .
N5 Cu1 N7 84.7(7) . .
N6 Cu1 N7 95.2(8) . .
N10 Cu1 N7 178.2(8) . .
O15 Cu2 O2 174.7(5) 3_566 .
O15 Cu2 O1 96.1(5) 3_566 .
O2 Cu2 O1 82.1(4) . .
O15 Cu2 O9 94.1(5) 3_566 .
O2 Cu2 O9 80.8(4) . .
O1 Cu2 O9 80.5(4) . .
O15 Cu2 N9 90.8(6) 3_566 .
O2 Cu2 N9 94.3(6) . .
O1 Cu2 N9 96.0(5) . .
O9 Cu2 N9 174.3(5) . .
O15 Cu2 N8 91.5(5) 3_566 .
O2 Cu2 N8 90.4(5) . .
O1 Cu2 N8 172.4(5) . .
O9 Cu2 N8 99.6(5) . .
N9 Cu2 N8 83.3(6) . .
O15 Cu2 Ta4 137.3(3) 3_566 .
O2 Cu2 Ta4 42.1(3) . .
O1 Cu2 Ta4 42.2(3) . .
O9 Cu2 Ta4 88.3(3) . .
N9 Cu2 Ta4 86.1(4) . .
N8 Cu2 Ta4 130.2(4) . .
O15 Cu2 Ta1 86.3(4) 3_566 .
O2 Cu2 Ta1 89.1(3) . .
O1 Cu2 Ta1 41.7(3) . .
O9 Cu2 Ta1 41.0(3) . .
N9 Cu2 Ta1 136.6(5) . .
N8 Cu2 Ta1 140.0(5) . .
Ta4 Cu2 Ta1 68.04(6) . .
O15 Cu2 Ta6 133.0(3) 3_566 .
O2 Cu2 Ta6 42.3(3) . .
O1 Cu2 Ta6 88.8(3) . .
O9 Cu2 Ta6 40.6(3) . .
N9 Cu2 Ta6 135.3(5) . .
N8 Cu2 Ta6 86.5(5) . .
Ta4 Cu2 Ta6 68.13(6) . .
Ta1 Cu2 Ta6 66.94(6) . .
N2 Cu3 N4 96.2(6) . .
N2 Cu3 N1 175.0(7) . .
N4 Cu3 N1 83.7(7) . .
N2 Cu3 N3 84.2(7) . .
N4 Cu3 N3 177.6(7) . .
N1 Cu3 N3 95.7(7) . .
N12 Cu4 N12 180.0(13) 3_676 .
N12 Cu4 N11 86.6(10) 3_676 3_676
N12 Cu4 N11 93.4(10) . 3_676
N12 Cu4 N11 93.4(10) 3_676 .
N12 Cu4 N11 86.6(10) . .
N11 Cu4 N11 180.0 3_676 .
N1 C1 C3 112(2) . .
N3 C2 C4 115(2) . .
N4 C3 C1 109(2) . .
N2 C4 C2 114(2) . .
C7 C5 N10 124(3) . .
C8 C6 N9 108(2) . .
C5 C7 N6 114(3) . .
C6 C8 N8 110(2) . .
C10 C9 N5 116(3) . .
C9 C10 N7 115(3) . .
N11 C11 C12 109(3) . .
N12 C12 C11 109(3) . .
C1 N1 Cu3 113.9(18) . .
C4 N2 Cu3 107.5(14) . .
C2 N3 Cu3 109.3(16) . .
C3 N4 Cu3 110.7(15) . .
C9 N5 Cu1 112.2(18) . .
C7 N6 Cu1 111(2) . .
C10 N7 Cu1 109.7(17) . .
C8 N8 Cu2 106.4(12) . .
C6 N9 Cu2 109.0(13) . .
C5 N10 Cu1 102.6(16) . .
C11 N11 Cu4 108.1(18) . .
C12 N12 Cu4 109.2(16) . .
Cu2 O1 Ta1 98.8(4) . .
Cu2 O1 Ta4 97.9(4) . .
Ta1 O1 Ta4 111.8(5) . .
Cu2 O2 Ta4 98.1(4) . .
Cu2 O2 Ta6 98.3(4) . .
Ta4 O2 Ta6 111.3(5) . .
Ta3 O3 Ta2 115.3(6) . .
Ta6 O4 Ta5 116.2(6) . .
Ta6 O5 Ta3 115.6(5) . .
Ta3 O6 Ta5 116.1(5) . .
Ta1 O7 Ta2 114.1(5) . .
Ta2 O8 Ta5 118.0(6) . .
Cu2 O9 Ta6 99.2(5) . .
Cu2 O9 Ta1 98.8(4) . .
Ta6 O9 Ta1 113.0(5) . .
Ta4 O10 Ta2 114.6(5) . .
Ta1 O11 Ta3 115.7(5) . .
Ta4 O12 Ta5 116.4(6) . .
Ta1 O14 Ta4 94.7(4) . .
Ta1 O14 Ta6 93.2(4) . .
Ta4 O14 Ta6 93.9(4) . .
Ta1 O14 Ta2 89.8(4) . .
Ta4 O14 Ta2 88.6(3) . .
Ta6 O14 Ta2 175.9(6) . .
Ta1 O14 Ta3 89.4(4) . .
Ta4 O14 Ta3 175.4(5) . .
Ta6 O14 Ta3 88.1(3) . .
Ta2 O14 Ta3 89.2(4) . .
Ta1 O14 Ta5 177.2(6) . .
Ta4 O14 Ta5 87.7(4) . .
Ta6 O14 Ta5 88.1(4) . .
Ta2 O14 Ta5 88.8(4) . .
Ta3 O14 Ta5 88.2(4) . .
Ta1 O15 Cu2 177.0(7) . 3_566

loop_
_geom_bond_atom_site_label_1
_geom_bond_atom_site_label_2
_geom_bond_distance
_geom_bond_site_symmetry_2
Ta1 O15 1.780(12) .
Ta1 O11 1.908(11) .
Ta1 O7 1.929(11) .
Ta1 O9 2.052(11) .
Ta1 O1 2.083(10) .
Ta1 O14 2.330(11) .
Ta1 Cu2 3.093(3) .
Ta1 Ta2 3.3219(10) .
Ta1 Ta3 3.3258(10) .
Ta2 O13 1.800(11) .
Ta2 O8 1.938(11) .
Ta2 O3 1.993(11) .
Ta2 O7 2.030(11) .
Ta2 O10 2.031(11) .
Ta2 O14 2.378(11) .
Ta2 Ta4 3.3104(11) .
Ta2 Ta5 3.3487(10) .
Ta2 Ta3 3.3540(10) .
Ta3 O18 1.781(11) .
Ta3 O6 1.954(11) .
Ta3 O3 1.978(11) .
Ta3 O5 2.002(11) .
Ta3 O11 2.019(11) .
Ta3 O14 2.398(11) .
Ta3 Ta6 3.3120(11) .
Ta3 Ta5 3.3466(11) .
Ta4 O19 1.788(12) .
Ta4 O12 1.894(11) .
Ta4 O10 1.903(11) .
Ta4 O2 2.084(10) .
Ta4 O1 2.086(10) .
Ta4 O14 2.363(11) .
Ta4 Cu2 3.075(3) .
Ta4 Ta5 3.3064(10) .
Ta5 O16 1.777(12) .
Ta5 O8 1.968(12) .
Ta5 O4 1.982(12) .
Ta5 O6 1.989(11) .
Ta5 O12 1.995(11) .
Ta5 O14 2.410(11) .
Ta5 Ta6 3.3217(10) .
Ta6 O17 1.801(11) .
Ta6 O5 1.911(11) .
Ta6 O4 1.931(11) .
Ta6 O9 2.043(10) .
Ta6 O2 2.104(10) .
Ta6 O14 2.367(11) .
Ta6 Cu2 3.097(3) .
Cu1 N5 1.951(17) .
Cu1 N6 1.991(18) .
Cu1 N10 2.007(17) .
Cu1 N7 2.007(18) .
Cu2 O15 1.953(12) 3_566
Cu2 O2 1.988(10) .
Cu2 O1 1.991(11) .
Cu2 O9 2.023(11) .
Cu2 N9 2.040(14) .
Cu2 N8 2.072(14) .
Cu3 N2 1.988(17) .
Cu3 N4 1.991(15) .
Cu3 N1 2.011(17) .
Cu3 N3 2.011(16) .
Cu4 N12 2.02(2) 3_676
Cu4 N12 2.02(2) .
Cu4 N11 2.05(2) 3_676
Cu4 N11 2.05(2) .
C1 N1 1.38(3) .
C1 C3 1.53(4) .
C2 N3 1.42(3) .
C2 C4 1.42(3) .
C3 N4 1.49(3) .
C4 N2 1.41(3) .
C5 C7 1.33(4) .
C5 N10 1.51(3) .
C6 C8 1.46(3) .
C6 N9 1.48(3) .
C7 N6 1.40(4) .
C8 N8 1.48(3) .
C9 C10 1.40(4) .
C9 N5 1.41(3) .
C10 N7 1.46(3) .
C11 N11 1.51(4) .
C11 C12 1.55(4) .
C12 N12 1.54(3) .
O15 Cu2 1.953(12) 3_566
